data_4303065
loop_
_publ_author_name
'Jana G\'alikov\'a'
'Peter Schwendt'
'Jozef Tatiersky'
'Alan S. Tracey'
'Zdirad \<Z\'ak'

_publ_section_title
;
Stereospecific Formation of Dinuclear Vanadium(V) Tartrato Complexes
;
_journal_name_full 'Inorganic Chemistry'
_journal_page_first 8423
_journal_page_last 8430
_journal_paper_doi 10.1021/ic901024p
_journal_volume 48
_journal_year 2009
_chemical_absolute_configuration ad
_chemical_formula_sum 'C16 H44 N2 O22 V2'
_chemical_formula_weight 718.41
_chemical_name_systematic
; 
 ? 
;
_space_group_IT_number 23
_symmetry_cell_setting orthorhombic
_symmetry_space_group_name_Hall 'I 2 2'
_symmetry_space_group_name_H-M 'I 2 2 2'
_atom_sites_solution_hydrogens geom
_atom_sites_solution_primary direct
_atom_sites_solution_secondary difmap
_audit_creation_method SHELXL-97
_cell_angle_alpha 90.00
_cell_angle_beta 90.00
_cell_angle_gamma 90.00
_cell_formula_units_Z 2
_cell_length_a 8.0275(16)
_cell_length_b 8.3123(17)
_cell_length_c 22.674(5)
_cell_measurement_reflns_used 6683
_cell_measurement_temperature 120(2)
_cell_measurement_theta_max 27.1809
_cell_measurement_theta_min 2.6864
_cell_volume 1513.0(5)
_computing_cell_refinement
;
CrysAlis RED, Oxford Diffraction Ltd.,
Version 1.171.32.6 
;
_computing_data_collection
;
CrysAlis CCD, Oxford Diffraction Ltd.,
Version 1.171.32.6 
;
_computing_data_reduction
;
CrysAlis RED, Oxford Diffraction Ltd.,
Version 1.171.32.6 
;
_computing_molecular_graphics 'Bruker SHELXTL V5.1'
_computing_publication_material 'Bruker SHELXTL V5.1'
_computing_structure_refinement 'SHELXL-97 (Sheldrick, 1997)'
_computing_structure_solution 'SHELXS-97 (Sheldrick, 1990)'
_diffrn_ambient_temperature 120(2)
_diffrn_detector_area_resol_mean 8.4353
_diffrn_measured_fraction_theta_full 0.983
_diffrn_measured_fraction_theta_max 0.983
_diffrn_measurement_device_type 'KUMA KM-4 CCD'
_diffrn_measurement_method '\w scans'
_diffrn_radiation_monochromator graphite
_diffrn_radiation_source 'fine-focus sealed tube'
_diffrn_radiation_type MoK\a
_diffrn_radiation_wavelength 0.71073
_diffrn_reflns_av_R_equivalents 0.0115
_diffrn_reflns_av_sigmaI/netI 0.0122
_diffrn_reflns_limit_h_max 9
_diffrn_reflns_limit_h_min -10
_diffrn_reflns_limit_k_max 10
_diffrn_reflns_limit_k_min -6
_diffrn_reflns_limit_l_max 28
_diffrn_reflns_limit_l_min -28
_diffrn_reflns_number 6153
_diffrn_reflns_theta_full 26.44
_diffrn_reflns_theta_max 26.44
_diffrn_reflns_theta_min 3.59
_diffrn_standards_decay_% 0
_diffrn_standards_interval_count 'after every 100 frames'
_exptl_absorpt_coefficient_mu 0.709
_exptl_absorpt_correction_T_max 0.9011
_exptl_absorpt_correction_T_min 0.7645
_exptl_absorpt_correction_type multi-scan
_exptl_absorpt_process_details
;
CrysAlis RED, Oxford Diffraction Ltd.,
Version 1.171.32.6 (release 21-05-2007 CrysAlis171 .NET)
(compiled May 21 2007,16:32:00)
Empirical absorption correction using spherical harmonics,
 implemented in SCALE3 ABSPACK scaling algorithm. 
;
_exptl_crystal_colour 'pale yellow'
_exptl_crystal_density_diffrn 1.577
_exptl_crystal_density_method 'not measured'
_exptl_crystal_description needle
_exptl_crystal_F_000 752
_exptl_crystal_size_max 0.40
_exptl_crystal_size_mid 0.20
_exptl_crystal_size_min 0.15
_refine_diff_density_max 0.341
_refine_diff_density_min -0.208
_refine_diff_density_rms 0.053
_refine_ls_abs_structure_details 'Flack H D (1983), Acta Cryst. A39, 876-881'
_refine_ls_abs_structure_Flack 0.01(3)
_refine_ls_extinction_method none
_refine_ls_goodness_of_fit_ref 1.069
_refine_ls_hydrogen_treatment constr
_refine_ls_matrix_type full
_refine_ls_number_parameters 103
_refine_ls_number_reflns 1552
_refine_ls_number_restraints 7
_refine_ls_restrained_S_all 1.192
_refine_ls_R_factor_all 0.0275
_refine_ls_R_factor_gt 0.0261
_refine_ls_shift/su_max 0.001
_refine_ls_shift/su_mean 0.000
_refine_ls_structure_factor_coef Fsqd
_refine_ls_weighting_details 'calc w=1/[\s^2^(Fo^2^)+(0.0475P)^2^+0.7948P] where P=(Fo^2^+2Fc^2^)/3'
_refine_ls_weighting_scheme calc
_refine_ls_wR_factor_gt 0.0709
_refine_ls_wR_factor_ref 0.0716
_reflns_number_gt 1476
_reflns_number_total 1552
_reflns_threshold_expression >2sigma(I)
_cod_data_source_file ic901024p_si_002.cif
_cod_data_source_block galik
_cod_database_code 4303065

loop_
_symmetry_equiv_pos_as_xyz
'x, y, z'
'-x, -y, z'
'-x, y, -z'
'x, -y, -z'
'x+1/2, y+1/2, z+1/2'
'-x+1/2, -y+1/2, z+1/2'
'-x+1/2, y+1/2, -z+1/2'
'x+1/2, -y+1/2, -z+1/2'

loop_
_atom_site_label
_atom_site_type_symbol
_atom_site_fract_x
_atom_site_fract_y
_atom_site_fract_z
_atom_site_U_iso_or_equiv
_atom_site_adp_type
_atom_site_occupancy
_atom_site_symmetry_multiplicity
_atom_site_calc_flag
_atom_site_refinement_flags
_atom_site_disorder_assembly
_atom_site_disorder_group
V V 0.5000 0.5000 0.871045(18) 0.01794(14) Uani 1 2 d S . .
C1 C 0.6385(3) 0.2218(3) 0.93038(10) 0.0298(5) Uani 1 1 d . . .
C2 C 0.4795(4) 0.2322(2) 0.96710(10) 0.0269(6) Uani 1 1 d . . .
H2 H 0.4074 0.1373 0.9580 0.032 Uiso 1 1 calc R . .
O1 O 0.66445(19) 0.33451(18) 0.89282(7) 0.0219(3) Uani 1 1 d . . .
O2 O 0.3925(2) 0.37581(18) 0.95178(8) 0.0286(4) Uani 1 1 d D . .
H2A H 0.2763 0.3590 0.9477 0.043 Uiso 1 1 d RD . .
O3 O 0.7300(3) 0.1061(3) 0.93729(10) 0.0603(8) Uani 1 1 d . . .
O O 0.3815(3) 0.3974(3) 0.82769(11) 0.0577(7) Uani 1 1 d . . .
N N 0.5000 1.0000 0.75135(9) 0.0203(5) Uani 1 2 d S . .
C3 C 0.3484(3) 0.9891(4) 0.78935(10) 0.0326(5) Uani 1 1 d . . .
H3A H 0.3508 0.8881 0.8116 0.049 Uiso 1 1 calc R . .
H3B H 0.2485 0.9919 0.7645 0.049 Uiso 1 1 calc R . .
H3C H 0.3464 1.0801 0.8168 0.049 Uiso 1 1 calc R . .
C4 C 0.5120(4) 0.8538(3) 0.71347(9) 0.0300(5) Uani 1 1 d . . .
H4A H 0.6051 0.8659 0.6859 0.045 Uiso 1 1 calc R . .
H4B H 0.4081 0.8404 0.6913 0.045 Uiso 1 1 calc R . .
H4C H 0.5306 0.7591 0.7383 0.045 Uiso 1 1 calc R . .
OW1 O 0.0699(2) 0.3437(3) 0.94130(10) 0.0462(5) Uani 1 1 d D . .
HW1A H 0.0060 0.2667 0.9309 0.069 Uiso 1 1 d RD . .
HW1B H 0.0246 0.4204 0.9284 0.069 Uiso 1 1 d RD . .
OW2 O 1.0168(5) 0.0664(4) 0.87874(14) 0.0328(7) Uani 0.50 1 d PD . .
HW2A H 0.9151 0.1151 0.8538 0.049 Uiso 0.50 1 d PRD . .
HW2B H 1.0289 0.1011 0.9182 0.049 Uiso 0.50 1 d PRD . .

loop_
_atom_site_aniso_label
_atom_site_aniso_U_11
_atom_site_aniso_U_22
_atom_site_aniso_U_33
_atom_site_aniso_U_23
_atom_site_aniso_U_13
_atom_site_aniso_U_12
V 0.0231(2) 0.0169(2) 0.0138(2) 0.000 0.000 0.0024(3)
C1 0.0393(14) 0.0254(12) 0.0246(11) 0.0057(9) 0.0117(10) 0.0123(10)
C2 0.0375(15) 0.0108(9) 0.0325(11) 0.0038(8) 0.0168(12) 0.0024(11)
O1 0.0252(8) 0.0216(8) 0.0187(7) 0.0045(6) 0.0058(6) 0.0057(6)
O2 0.0195(7) 0.0157(8) 0.0504(10) 0.0060(7) 0.0089(7) 0.0009(6)
O3 0.0800(16) 0.0532(13) 0.0478(13) 0.0299(10) 0.0378(12) 0.0500(13)
O 0.0565(13) 0.0471(12) 0.0694(14) -0.0407(12) -0.0369(12) 0.0258(11)
N 0.0229(11) 0.0207(11) 0.0174(10) 0.000 0.000 0.0034(16)
C3 0.0325(11) 0.0322(12) 0.0330(11) -0.0016(14) 0.0127(8) -0.0014(14)
C4 0.0333(12) 0.0292(11) 0.0276(10) -0.0069(8) -0.0038(13) 0.0034(15)
OW1 0.0316(9) 0.0460(12) 0.0611(13) -0.0039(10) -0.0016(9) -0.0102(9)
OW2 0.0288(18) 0.0367(15) 0.0331(16) 0.0088(12) 0.0079(17) 0.0064(18)

loop_
_atom_type_symbol
_atom_type_description
_atom_type_scat_dispersion_real
_atom_type_scat_dispersion_imag
_atom_type_scat_source
C C 0.0033 0.0016 'International Tables Vol C Tables 4.2.6.8 and 6.1.1.4'
H H 0.0000 0.0000 'International Tables Vol C Tables 4.2.6.8 and 6.1.1.4'
N N 0.0061 0.0033 'International Tables Vol C Tables 4.2.6.8 and 6.1.1.4'
O O 0.0106 0.0060 'International Tables Vol C Tables 4.2.6.8 and 6.1.1.4'
V V 0.3005 0.5294 'International Tables Vol C Tables 4.2.6.8 and 6.1.1.4'

loop_
_geom_angle_atom_site_label_1
_geom_angle_atom_site_label_2
_geom_angle_atom_site_label_3
_geom_angle
_geom_angle_site_symmetry_1
_geom_angle_site_symmetry_3
_geom_angle_publ_flag
O V O 104.9(2) . 2_665 ?
O V O1 100.31(9) . . ?
O V O1 97.28(9) 2_665 . ?
O V O1 97.28(9) . 2_665 ?
O V O1 100.31(9) 2_665 2_665 ?
O1 V O1 150.97(9) . 2_665 ?
O V O2 162.92(11) . 2_665 ?
O V O2 91.53(12) 2_665 2_665 ?
O1 V O2 82.00(6) . 2_665 ?
O1 V O2 74.65(6) 2_665 2_665 ?
O V O2 91.53(12) . . ?
O V O2 162.92(12) 2_665 . ?
O1 V O2 74.65(6) . . ?
O1 V O2 82.00(6) 2_665 . ?
O2 V O2 72.64(9) 2_665 . ?
O3 C1 O1 124.3(2) . . ?
O3 C1 C2 118.6(2) . . ?
O1 C1 C2 117.2(2) . . ?
O2 C2 C1 108.94(18) . . ?
O2 C2 C2 110.06(15) . 3_657 ?
C1 C2 C2 110.7(3) . 3_657 ?
O2 C2 H2 109.0 . . ?
C1 C2 H2 109.0 . . ?
C2 C2 H2 109.0 3_657 . ?
C1 O1 V 124.57(15) . . ?
C2 O2 V 112.97(13) . . ?
C2 O2 H2A 112.5 . . ?
V O2 H2A 111.3 . . ?
C4 N C4 109.6(2) 2_675 . ?
C4 N C3 109.59(19) 2_675 2_675 ?
C4 N C3 109.22(18) . 2_675 ?
C4 N C3 109.22(18) 2_675 . ?
C4 N C3 109.59(19) . . ?
C3 N C3 109.6(2) 2_675 . ?
N C3 H3A 109.5 . . ?
N C3 H3B 109.5 . . ?
H3A C3 H3B 109.5 . . ?
N C3 H3C 109.5 . . ?
H3A C3 H3C 109.5 . . ?
H3B C3 H3C 109.5 . . ?
N C4 H4A 109.5 . . ?
N C4 H4B 109.5 . . ?
H4A C4 H4B 109.5 . . ?
N C4 H4C 109.5 . . ?
H4A C4 H4C 109.5 . . ?
H4B C4 H4C 109.5 . . ?
HW1A OW1 HW1B 103.1 . . ?
OW2 OW2 HW2A 100.8 2_755 . ?
OW2 OW2 HW2B 108.7 2_755 . ?
HW2A OW2 HW2B 117.5 . . ?

loop_
_geom_bond_atom_site_label_1
_geom_bond_atom_site_label_2
_geom_bond_distance
_geom_bond_site_symmetry_2
_geom_bond_publ_flag
V O 1.612(2) . ?
V O 1.612(2) 2_665 ?
V O1 1.9695(15) . ?
V O1 1.9695(15) 2_665 ?
V O2 2.2720(17) 2_665 ?
V O2 2.2720(17) . ?
C1 O3 1.220(3) . ?
C1 O1 1.284(3) . ?
C1 C2 1.526(4) . ?
C2 O2 1.426(3) . ?
C2 C2 1.528(5) 3_657 ?
C2 H2 1.0000 . ?
O2 H2A 0.9478 . ?
N C4 1.491(2) 2_675 ?
N C4 1.491(2) . ?
N C3 1.494(2) 2_675 ?
N C3 1.494(2) . ?
C3 H3A 0.9800 . ?
C3 H3B 0.9800 . ?
C3 H3C 0.9800 . ?
C4 H4A 0.9800 . ?
C4 H4B 0.9800 . ?
C4 H4C 0.9800 . ?
OW1 HW1A 0.8534 . ?
OW1 HW1B 0.7902 . ?
OW2 OW2 1.136(7) 2_755 ?
OW2 HW2A 1.0717 . ?
OW2 HW2B 0.9458 . ?
